data_4350364
loop_
_publ_author_name
'Galet, Ana'
'Gaspar, Ana Bel\'en'
'Mu\~noz, M Carmen'
'Levchenko, Georgii'
'Real, Jos\'e Antonio'

_publ_section_title
;
 Pressure effect and crystal structure reinvestigations on the spin
 crossover system: [Fe(bt)2(NCS)2] (bt = 2,2'-bithiazoline) polymorphs A
 and B.
;
_journal_issue 24
_journal_name_full 'Inorganic chemistry'
_journal_page_first 9670
_journal_page_last 9679
_journal_paper_doi 10.1021/ic060729u
_journal_volume 45
_journal_year 2006
_chemical_formula_sum 'C14 H16 Fe N6 S6'
_chemical_formula_weight 516.54
_space_group_IT_number 2
_space_group_name_Hall '-P 1'
_space_group_name_H-M_alt 'P -1'
_atom_sites_solution_hydrogens geom
_atom_sites_solution_primary direct
_atom_sites_solution_secondary difmap
_audit_creation_method SHELXL-97
_cell_angle_alpha 96.816(3)
_cell_angle_beta 91.811(3)
_cell_angle_gamma 106.256(2)
_cell_formula_units_Z 2
_cell_length_a 8.5240(4)
_cell_length_b 11.0730(6)
_cell_length_c 12.5300(8)
_cell_measurement_temperature 293(2)
_cell_volume 1124.74(11)
_computing_structure_refinement 'SHELXL-97 (Sheldrick, 1997)'
_diffrn_ambient_temperature 293(2)
_diffrn_measured_fraction_theta_full 0.982
_diffrn_measured_fraction_theta_max 0.982
_diffrn_radiation_monochromator graphite
_diffrn_radiation_source 'fine-focus sealed tube'
_diffrn_radiation_type MoK\a
_diffrn_radiation_wavelength 0.71073
_diffrn_reflns_av_R_equivalents 0.0345
_diffrn_reflns_av_sigmaI/netI 0.0801
_diffrn_reflns_limit_h_max 11
_diffrn_reflns_limit_h_min -10
_diffrn_reflns_limit_k_max 14
_diffrn_reflns_limit_k_min -12
_diffrn_reflns_limit_l_max 16
_diffrn_reflns_limit_l_min -16
_diffrn_reflns_number 7728
_diffrn_reflns_theta_full 27.54
_diffrn_reflns_theta_max 27.54
_diffrn_reflns_theta_min 1.64
_exptl_absorpt_coefficient_mu 1.239
_exptl_crystal_density_diffrn 1.525
_exptl_crystal_density_method 'not measured'
_exptl_crystal_F_000 528
_refine_diff_density_max 0.372
_refine_diff_density_min -0.380
_refine_diff_density_rms '0.079 </PRE></BODY></HTML>'
_refine_ls_extinction_method none
_refine_ls_goodness_of_fit_ref 1.060
_refine_ls_hydrogen_treatment mixed
_refine_ls_matrix_type full
_refine_ls_number_parameters 245
_refine_ls_number_reflns 5092
_refine_ls_number_restraints 0
_refine_ls_restrained_S_all 1.060
_refine_ls_R_factor_all 0.1227
_refine_ls_R_factor_gt 0.0569
_refine_ls_shift/su_max 0.000
_refine_ls_shift/su_mean 0.000
_refine_ls_structure_factor_coef Fsqd
_refine_ls_weighting_details 'calc w=1/[\s^2^(Fo^2^)+(0.0723P)^2^+0.0670P] where P=(Fo^2^+2Fc^2^)/3'
_refine_ls_weighting_scheme calc
_refine_ls_wR_factor_gt 0.1254
_refine_ls_wR_factor_ref 0.1614
_reflns_number_gt 2880
_reflns_number_total 5092
_reflns_threshold_expression &gt;2sigma(I)
_cod_data_source_file ic060729usi20060919_022002.cif
_cod_data_source_block ja289
_cod_database_code 4350364

loop_
_symmetry_equiv_pos_as_xyz
'x, y, z'
'-x, -y, -z'

loop_
_atom_site_label
_atom_site_type_symbol
_atom_site_fract_x
_atom_site_fract_y
_atom_site_fract_z
_atom_site_U_iso_or_equiv
_atom_site_adp_type
_atom_site_occupancy
_atom_site_symmetry_multiplicity
_atom_site_calc_flag
_atom_site_refinement_flags
Fe Fe 0.55175(7) 0.29028(5) 0.74063(4) 0.0500(2) Uani 1 1 d .
S2 S 0.78401(19) 0.51775(13) 1.06985(9) 0.0878(5) Uani 1 1 d .
S1 S 0.88653(19) 0.69515(11) 0.86909(11) 0.0853(4) Uani 1 1 d .
S3 S 0.94078(18) 0.07635(13) 0.65532(12) 0.0900(5) Uani 1 1 d .
S4 S 0.7394(2) 0.11578(16) 0.43322(10) 0.0983(5) Uani 1 1 d .
S5 S 0.23997(19) -0.07416(14) 0.88929(13) 0.0981(5) Uani 1 1 d .
S6 S 0.1199(2) 0.45439(16) 0.61698(12) 0.0984(5) Uani 1 1 d .
N2 N 0.6022(4) 0.3593(3) 0.9138(2) 0.0513(8) Uani 1 1 d .
N1 N 0.7227(4) 0.4834(3) 0.7519(3) 0.0545(8) Uani 1 1 d .
N3 N 0.7646(4) 0.2097(3) 0.7484(3) 0.0549(8) Uani 1 1 d .
N4 N 0.5964(5) 0.2327(3) 0.5748(2) 0.0564(9) Uani 1 1 d .
N5 N 0.4055(5) 0.1207(3) 0.7802(3) 0.0635(9) Uani 1 1 d .
N6 N 0.3663(5) 0.3600(4) 0.6895(3) 0.0688(10) Uani 1 1 d .
C4 C 0.7104(5) 0.4639(4) 0.9372(3) 0.0500(9) Uani 1 1 d .
C5 C 0.6397(6) 0.3812(4) 1.1114(3) 0.0728(13) Uani 1 1 d .
H5A H 0.6966 0.3355 1.1526 0.112(5) Uiso 1 1 calc R
H5B H 0.5614 0.4077 1.1562 0.112(5) Uiso 1 1 calc R
C6 C 0.5520(6) 0.2966(4) 1.0100(3) 0.0635(12) Uani 1 1 d .
H6A H 0.5783 0.2164 1.0042 0.112(5) Uiso 1 1 calc R
H6B H 0.4345 0.2792 1.0143 0.112(5) Uiso 1 1 calc R
C1 C 0.7692(5) 0.5372(4) 0.8472(3) 0.0534(10) Uani 1 1 d .
C2 C 0.9015(7) 0.6906(5) 0.7242(4) 0.0917(16) Uani 1 1 d .
H2A H 0.8819 0.7657 0.7005 0.112(5) Uiso 1 1 calc R
H2B H 1.0097 0.6873 0.7050 0.112(5) Uiso 1 1 calc R
C3 C 0.7716(6) 0.5715(4) 0.6714(4) 0.0746(13) Uani 1 1 d .
H3A H 0.6771 0.5941 0.6444 0.112(5) Uiso 1 1 calc R
H3B H 0.8154 0.5311 0.6111 0.112(5) Uiso 1 1 calc R
C7 C 0.7970(5) 0.1618(4) 0.6579(3) 0.0569(11) Uani 1 1 d .
C8 C 0.9927(7) 0.1308(6) 0.7970(4) 0.0926(16) Uani 1 1 d .
H8A H 1.0057 0.0621 0.8344 0.112(5) Uiso 1 1 calc R
H8B H 1.0943 0.1991 0.8074 0.112(5) Uiso 1 1 calc R
C9 C 0.8523(6) 0.1775(5) 0.8391(4) 0.0757(14) Uani 1 1 d .
H9A H 0.7781 0.1120 0.8730 0.112(5) Uiso 1 1 calc R
H9B H 0.8942 0.2518 0.8924 0.112(5) Uiso 1 1 calc R
C10 C 0.7064(5) 0.1767(4) 0.5609(3) 0.0571(10) Uani 1 1 d .
C11 C 0.5776(8) 0.1678(6) 0.3803(4) 0.1024(19) Uani 1 1 d .
H11A H 0.6173 0.2231 0.3264 0.112(5) Uiso 1 1 calc R
H11B H 0.4905 0.0954 0.3463 0.112(5) Uiso 1 1 calc R
C12 C 0.5127(7) 0.2391(5) 0.4715(3) 0.0831(15) Uani 1 1 d .
H12A H 0.5320 0.3270 0.4600 0.112(5) Uiso 1 1 calc R
H12B H 0.3956 0.2016 0.4734 0.112(5) Uiso 1 1 calc R
C13 C 0.3391(5) 0.0399(4) 0.8261(3) 0.0550(10) Uani 1 1 d .
C14 C 0.2650(6) 0.3989(4) 0.6588(3) 0.0568(10) Uani 1 1 d .

loop_
_atom_site_aniso_label
_atom_site_aniso_U_11
_atom_site_aniso_U_22
_atom_site_aniso_U_33
_atom_site_aniso_U_23
_atom_site_aniso_U_13
_atom_site_aniso_U_12
Fe 0.0464(4) 0.0568(4) 0.0472(3) 0.0064(3) 0.0047(2) 0.0154(3)
S2 0.1013(11) 0.0876(9) 0.0507(7) -0.0015(6) 0.0020(7) -0.0071(8)
S1 0.0930(11) 0.0609(7) 0.0857(9) 0.0093(6) 0.0191(7) -0.0058(7)
S3 0.0831(10) 0.0966(10) 0.1054(10) 0.0014(8) 0.0118(8) 0.0547(8)
S4 0.1128(12) 0.1336(12) 0.0584(7) -0.0085(7) 0.0158(7) 0.0591(10)
S5 0.0842(11) 0.0853(9) 0.1279(12) 0.0552(9) 0.0125(9) 0.0121(8)
S6 0.0921(12) 0.1314(13) 0.0978(10) 0.0317(9) 0.0041(8) 0.0678(10)
N2 0.054(2) 0.054(2) 0.0451(18) 0.0058(15) 0.0104(15) 0.0139(18)
N1 0.053(2) 0.059(2) 0.056(2) 0.0163(17) 0.0071(16) 0.0190(17)
N3 0.047(2) 0.064(2) 0.057(2) 0.0148(17) 0.0043(16) 0.0180(17)
N4 0.065(2) 0.060(2) 0.0452(18) 0.0069(15) 0.0029(16) 0.0202(19)
N5 0.061(2) 0.059(2) 0.066(2) 0.0070(18) 0.0127(18) 0.008(2)
N6 0.057(3) 0.086(3) 0.071(2) 0.005(2) 0.0004(19) 0.035(2)
C4 0.045(2) 0.054(2) 0.052(2) 0.0026(19) 0.0084(18) 0.017(2)
C5 0.088(4) 0.074(3) 0.056(3) 0.013(2) 0.014(2) 0.019(3)
C6 0.075(3) 0.064(3) 0.053(2) 0.015(2) 0.016(2) 0.017(2)
C1 0.047(2) 0.052(2) 0.061(3) 0.006(2) 0.0087(19) 0.013(2)
C2 0.099(4) 0.079(3) 0.094(4) 0.029(3) 0.032(3) 0.010(3)
C3 0.077(4) 0.080(3) 0.074(3) 0.033(3) 0.020(3) 0.022(3)
C7 0.051(3) 0.056(2) 0.067(3) 0.011(2) 0.018(2) 0.018(2)
C8 0.081(4) 0.108(4) 0.105(4) 0.018(3) 0.000(3) 0.053(3)
C9 0.070(3) 0.098(4) 0.070(3) 0.017(3) 0.000(2) 0.040(3)
C10 0.057(3) 0.057(2) 0.056(2) 0.0071(19) 0.016(2) 0.014(2)
C11 0.114(5) 0.139(5) 0.056(3) 0.002(3) 0.012(3) 0.043(4)
C12 0.107(4) 0.093(4) 0.056(3) 0.009(3) -0.004(3) 0.041(3)
C13 0.042(2) 0.051(2) 0.069(3) 0.000(2) -0.001(2) 0.013(2)
C14 0.056(3) 0.069(3) 0.045(2) 0.0061(19) 0.0149(19) 0.017(2)

loop_
_atom_type_symbol
_atom_type_description
_atom_type_scat_dispersion_real
_atom_type_scat_dispersion_imag
_atom_type_scat_source
C C 0.0033 0.0016 'International Tables Vol C Tables 4.2.6.8 and 6.1.1.4'
H H 0.0000 0.0000 'International Tables Vol C Tables 4.2.6.8 and 6.1.1.4'
N N 0.0061 0.0033 'International Tables Vol C Tables 4.2.6.8 and 6.1.1.4'
S S 0.1246 0.1234 'International Tables Vol C Tables 4.2.6.8 and 6.1.1.4'
Fe Fe 0.3463 0.8444 'International Tables Vol C Tables 4.2.6.8 and 6.1.1.4'

loop_
_geom_angle_atom_site_label_1
_geom_angle_atom_site_label_2
_geom_angle_atom_site_label_3
_geom_angle
N6 Fe N5 97.38(16)
N6 Fe N4 91.06(14)
N5 Fe N4 100.78(13)
N6 Fe N2 106.11(13)
N5 Fe N2 88.55(13)
N4 Fe N2 159.34(14)
N6 Fe N1 89.04(14)
N5 Fe N1 162.60(13)
N4 Fe N1 95.23(13)
N2 Fe N1 74.11(12)
N6 Fe N3 164.41(13)
N5 Fe N3 88.07(13)
N4 Fe N3 73.54(12)
N2 Fe N3 88.55(12)
N1 Fe N3 89.97(12)
C4 S2 C5 89.6(2)
C1 S1 C2 88.7(2)
C7 S3 C8 89.2(2)
C10 S4 C11 89.5(2)
C4 N2 C6 112.1(3)
C4 N2 Fe 115.4(3)
C6 N2 Fe 131.6(3)
C1 N1 C3 112.2(4)
C1 N1 Fe 114.6(3)
C3 N1 Fe 132.2(3)
C7 N3 C9 112.5(4)
C7 N3 Fe 114.0(3)
C9 N3 Fe 132.1(3)
C10 N4 C12 111.6(4)
C10 N4 Fe 116.8(3)
C12 N4 Fe 131.4(3)
C13 N5 Fe 163.8(3)
C14 N6 Fe 178.3(4)
N2 C4 C1 117.2(3)
N2 C4 S2 120.2(3)
C1 C4 S2 122.6(3)
C6 C5 S2 107.5(3)
C6 C5 H5A 110.2
S2 C5 H5A 110.2
C6 C5 H5B 110.2
S2 C5 H5B 110.2
H5A C5 H5B 108.5
N2 C6 C5 110.3(3)
N2 C6 H6A 109.6
C5 C6 H6A 109.6
N2 C6 H6B 109.6
C5 C6 H6B 109.6
H6A C6 H6B 108.1
N1 C1 C4 117.8(4)
N1 C1 S1 119.8(3)
C4 C1 S1 122.2(3)
C3 C2 S1 106.9(3)
C3 C2 H2A 110.3
S1 C2 H2A 110.3
C3 C2 H2B 110.3
S1 C2 H2B 110.3
H2A C2 H2B 108.6
N1 C3 C2 109.0(4)
N1 C3 H3A 109.9
C2 C3 H3A 109.9
N1 C3 H3B 109.9
C2 C3 H3B 109.9
H3A C3 H3B 108.3
N3 C7 C10 118.1(4)
N3 C7 S3 118.3(3)
C10 C7 S3 123.5(3)
C9 C8 S3 106.3(3)
C9 C8 H8A 110.5
S3 C8 H8A 110.5
C9 C8 H8B 110.5
S3 C8 H8B 110.5
H8A C8 H8B 108.7
N3 C9 C8 108.9(4)
N3 C9 H9A 109.9
C8 C9 H9A 109.9
N3 C9 H9B 109.9
C8 C9 H9B 109.9
H9A C9 H9B 108.3
N4 C10 C7 117.1(4)
N4 C10 S4 120.4(3)
C7 C10 S4 122.5(3)
C12 C11 S4 108.9(3)
C12 C11 H11A 109.9
S4 C11 H11A 109.9
C12 C11 H11B 109.9
S4 C11 H11B 109.9
H11A C11 H11B 108.3
N4 C12 C11 109.4(4)
N4 C12 H12A 109.8
C11 C12 H12A 109.8
N4 C12 H12B 109.8
C11 C12 H12B 109.8
H12A C12 H12B 108.2
N5 C13 S5 178.2(4)
N6 C14 S6 179.1(4)

loop_
_geom_bond_atom_site_label_1
_geom_bond_atom_site_label_2
_geom_bond_distance
Fe N6 2.059(4)
Fe N5 2.068(4)
Fe N4 2.177(3)
Fe N2 2.200(3)
Fe N1 2.211(3)
Fe N3 2.239(3)
S2 C4 1.733(4)
S2 C5 1.804(5)
S1 C1 1.739(4)
S1 C2 1.820(5)
S3 C7 1.744(4)
S3 C8 1.805(5)
S4 C10 1.725(4)
S4 C11 1.776(6)
S5 C13 1.618(5)
S6 C14 1.625(5)
N2 C4 1.258(5)
N2 C6 1.477(5)
N1 C1 1.268(5)
N1 C3 1.475(5)
N3 C7 1.266(5)
N3 C9 1.472(5)
N4 C10 1.266(5)
N4 C12 1.477(5)
N5 C13 1.145(5)
N6 C14 1.144(5)
C4 C1 1.486(5)
C5 C6 1.522(6)
C5 H5A 0.9700
C5 H5B 0.9700
C6 H6A 0.9700
C6 H6B 0.9700
C2 C3 1.527(7)
C2 H2A 0.9700
C2 H2B 0.9700
C3 H3A 0.9700
C3 H3B 0.9700
C7 C10 1.470(6)
C8 C9 1.517(7)
C8 H8A 0.9700
C8 H8B 0.9700
C9 H9A 0.9700
C9 H9B 0.9700
C11 C12 1.519(7)
C11 H11A 0.9700
C11 H11B 0.9700
C12 H12A 0.9700
C12 H12B 0.9700
